data_2203744
loop_
_publ_author_name
'Ali, Hapipah'
'Khamis, Nur Ashikin'
'Basirun, W. Jefri.'
'Yamin, Bohari M.'

_publ_section_title Bis{2'-[1-(2-hydroxyphenyl)ethylidene]benzohydrazido}bis(pyridine-\k<i>N</i>)zinc(II)
_journal_issue 6
_journal_name_full 'Acta Crystallographica Section E'
_journal_page_first m873
_journal_page_last m875
_journal_paper_doi 10.1107/S1600536804011936
_journal_volume 60
_journal_year 2004
_chemical_formula_iupac '[Zn (C 15 H13 N2 O2)2 (C5 H5 N)2]'
_chemical_formula_moiety 'C40 H36 N6 O4 Zn'
_chemical_formula_sum 'C40 H36 N6 O4 Zn'
_chemical_formula_weight 730.12
_chemical_name_systematic Bis{2'-[1-(2-hydroxyphenyl)ethylidene]benzohydrazido}bis(pyridine-\kN)zinc(II)
_space_group_IT_number 14
_symmetry_cell_setting monoclinic
_symmetry_space_group_name_Hall '-P 2ybc'
_symmetry_space_group_name_H-M 'P 1 21/c 1'
_atom_sites_solution_hydrogens geom
_atom_sites_solution_primary direct
_atom_sites_solution_secondary difmap
_audit_creation_method SHELXL-97
_cell_angle_alpha 90.00
_cell_angle_beta 95.138(2)
_cell_angle_gamma 90.00
_cell_formula_units_Z 2
_cell_length_a 10.3531(11)
_cell_length_b 15.0133(16)
_cell_length_c 11.6892(12)
_cell_measurement_reflns_used 2851
_cell_measurement_temperature 293(2)
_cell_measurement_theta_max 27.0
_cell_measurement_theta_min 1.9
_cell_volume 1809.6(3)
_computing_cell_refinement 'SAINT (Siemens, 1996)'
_computing_data_collection 'SMART (Siemens, 1996)'
_computing_data_reduction SAINT
_computing_molecular_graphics SHELXTL
_computing_publication_material
;
SHELXTL, PARST (Nardelli, 1995) and PLATON (Spek, 2003)
;
_computing_structure_refinement 'SHELXTL (Sheldrick, 1997)'
_computing_structure_solution 'SHELXTL (Sheldrick, 1997)'
_diffrn_ambient_temperature 293(2)
_diffrn_detector_area_resol_mean 83.66
_diffrn_measured_fraction_theta_full 0.99
_diffrn_measured_fraction_theta_max 0.99
_diffrn_measurement_device_type 'Bruker SMART APEX CCD area-detector'
_diffrn_measurement_method \w
_diffrn_radiation_monochromator graphite
_diffrn_radiation_source 'fine-focus sealed tube'
_diffrn_radiation_type MoK\a
_diffrn_radiation_wavelength 0.71073
_diffrn_reflns_av_R_equivalents 0.0257
_diffrn_reflns_av_sigmaI/netI 0.0393
_diffrn_reflns_limit_h_max 11
_diffrn_reflns_limit_h_min -13
_diffrn_reflns_limit_k_max 15
_diffrn_reflns_limit_k_min -19
_diffrn_reflns_limit_l_max 14
_diffrn_reflns_limit_l_min -13
_diffrn_reflns_number 9919
_diffrn_reflns_theta_full 27.0
_diffrn_reflns_theta_max 27.0
_diffrn_reflns_theta_min 1.9
_diffrn_standards_decay_% 0
_diffrn_standards_interval_count 0
_diffrn_standards_interval_time 0
_diffrn_standards_number 0
_exptl_absorpt_coefficient_mu 0.728
_exptl_absorpt_correction_T_max 0.8924
_exptl_absorpt_correction_T_min 0.8166
_exptl_absorpt_correction_type multi-scan
_exptl_absorpt_process_details '(SADABS; Sheldrick, 1996)'
_exptl_crystal_colour 'Light yellow'
_exptl_crystal_density_diffrn 1.340
_exptl_crystal_density_method 'not measured'
_exptl_crystal_description Block
_exptl_crystal_F_000 760
_exptl_crystal_size_max 0.29
_exptl_crystal_size_mid 0.20
_exptl_crystal_size_min 0.16
_refine_diff_density_max 0.54
_refine_diff_density_min -0.24
_refine_ls_extinction_method none
_refine_ls_goodness_of_fit_ref 1.219
_refine_ls_hydrogen_treatment mixed
_refine_ls_matrix_type full
_refine_ls_number_parameters 237
_refine_ls_number_reflns 3933
_refine_ls_number_restraints 0
_refine_ls_restrained_S_all 1.219
_refine_ls_R_factor_all 0.0783
_refine_ls_R_factor_gt 0.0637
_refine_ls_shift/su_max 0.000
_refine_ls_shift/su_mean 0.000
_refine_ls_structure_factor_coef Fsqd
_refine_ls_weighting_details 'calc w = 1/[\s^2^(Fo^2^)+(0.0583P)^2^+0.6177P] where P = (Fo^2^+2Fc^2^)/3'
_refine_ls_weighting_scheme calc
_refine_ls_wR_factor_gt 0.1379
_refine_ls_wR_factor_ref 0.1445
_reflns_number_gt 3304
_reflns_number_total 3933
_reflns_threshold_expression I>2\s(I)
_cod_data_source_file cv6317.cif
_cod_data_source_block I
_cod_depositor_comments
;
The following automatic conversions were performed:
'_symmetry_cell_setting' value 'Monoclinic' changed to 'monoclinic'
according to '/home/saulius/struct/CIF-dictionaries/cif_core.dic'
dictionary named 'cif_core.dic' version 2.4.1 from
2010-06-29.

'_exptl_absorpt_correction_type' value 'Multi-scan' changed
to 'multi-scan' according to
'/home/saulius/struct/CIF-dictionaries/cif_core.dic' dictionary named
'cif_core.dic' version 2.4.1 from 2010-06-29.

Automatic conversion script
Id: cif_fix_enum 1527 2010-12-29 10:47:43Z saulius 

The following automatic conversions were performed:

'_symmetry_cell_setting' value 'Monoclinic' changed to 'monoclinic'
according to /home/saulius/struct/CIF-dictionaries/cif_core.dic
dictionary named 'cif_core.dic' version 2.4.1 from
2010-06-29.

'_exptl_absorpt_correction_type' value 'Multi-scan'
changed to 'multi-scan' according to
/home/saulius/struct/CIF-dictionaries/cif_core.dic dictionary named
'cif_core.dic' version 2.4.1 from 2010-06-29.

Automatic conversion script
Id: cif_fix_values 1715 2011-07-08 13:25:40Z adriana 
;
_cod_original_sg_symbol_H-M 'P 21/c'
_cod_database_code 2203744
_cod_database_fobs_code 2203744

loop_
_symmetry_equiv_pos_as_xyz
'x, y, z'
'-x, y+1/2, -z+1/2'
'-x, -y, -z'
'x, -y-1/2, z-1/2'

loop_
_atom_site_label
_atom_site_fract_x
_atom_site_fract_y
_atom_site_fract_z
_atom_site_U_iso_or_equiv
_atom_site_adp_type
_atom_site_calc_flag
_atom_site_refinement_flags
_atom_site_occupancy
_atom_site_type_symbol
Zn1 1.0000 0.0000 0.5000 0.03982(17) Uani d S 1 Zn
O1 0.6597(3) 0.0240(2) 0.1600(3) 0.0745(9) Uani d . 1 O
O2 1.09075(19) 0.11709(13) 0.53913(17) 0.0431(5) Uani d . 1 O
N1 0.9181(2) 0.01801(15) 0.3191(2) 0.0394(6) Uani d . 1 N
N2 1.1629(2) 0.05382(16) 0.7123(2) 0.0378(5) Uani d . 1 N
N3 0.8164(2) 0.05780(18) 0.5519(2) 0.0464(6) Uani d . 1 N
C1 0.9485(5) 0.1064(3) 0.0358(3) 0.0711(11) Uani d . 1 C
H1B 1.0345 0.1214 0.0567 0.085 Uiso calc R 1 H
C2 0.9000(7) 0.1148(3) -0.0769(4) 0.1006(18) Uani d . 1 C
H2C 0.9537 0.1330 -0.1321 0.121 Uiso calc R 1 H
C3 0.7728(8) 0.0963(3) -0.1072(4) 0.116(2) Uani d . 1 C
H3A 0.7389 0.1044 -0.1829 0.139 Uiso calc R 1 H
C4 0.6946(5) 0.0659(3) -0.0280(4) 0.0914(16) Uani d . 1 C
H4A 0.6082 0.0528 -0.0503 0.110 Uiso calc R 1 H
C5 0.7431(4) 0.0542(2) 0.0864(3) 0.0612(10) Uani d . 1 C
C6 0.8713(3) 0.0757(2) 0.1197(3) 0.0476(7) Uani d . 1 C
C7 0.9310(3) 0.0764(2) 0.2406(3) 0.0431(7) Uani d . 1 C
C8 1.0184(4) 0.1537(3) 0.2727(3) 0.0701(11) Uani d . 1 C
H8A 1.0519 0.1483 0.3517 0.105 Uiso calc R 1 H
H8B 0.9703 0.2082 0.2622 0.105 Uiso calc R 1 H
H8C 1.0890 0.1541 0.2248 0.105 Uiso calc R 1 H
C9 1.1602(2) 0.11658(18) 0.6340(2) 0.0351(6) Uani d . 1 C
C10 1.2486(3) 0.19371(18) 0.6594(2) 0.0355(6) Uani d . 1 C
C11 1.3164(3) 0.2050(2) 0.7658(3) 0.0520(8) Uani d . 1 C
H11A 1.3058 0.1648 0.8246 0.062 Uiso calc R 1 H
C12 1.3999(4) 0.2763(3) 0.7844(3) 0.0662(10) Uani d . 1 C
H12A 1.4455 0.2835 0.8560 0.079 Uiso calc R 1 H
C13 1.4163(4) 0.3361(3) 0.6993(3) 0.0686(11) Uani d . 1 C
H13A 1.4736 0.3835 0.7125 0.082 Uiso calc R 1 H
C14 1.3482(4) 0.3260(2) 0.5947(3) 0.0603(9) Uani d . 1 C
H14A 1.3587 0.3670 0.5366 0.072 Uiso calc R 1 H
C15 1.2646(3) 0.2560(2) 0.5744(3) 0.0446(7) Uani d . 1 C
H15A 1.2182 0.2502 0.5029 0.054 Uiso calc R 1 H
C16 0.7190(3) 0.0096(2) 0.5837(3) 0.0537(8) Uani d . 1 C
H16A 0.7301 -0.0517 0.5903 0.064 Uiso calc R 1 H
C17 0.6031(3) 0.0451(3) 0.6074(3) 0.0637(10) Uani d . 1 C
H17A 0.5377 0.0087 0.6307 0.076 Uiso calc R 1 H
C18 0.5846(4) 0.1341(3) 0.5965(4) 0.0733(11) Uani d . 1 C
H18A 0.5058 0.1596 0.6105 0.088 Uiso calc R 1 H
C19 0.6836(4) 0.1854(3) 0.5647(4) 0.0799(12) Uani d . 1 C
H19A 0.6740 0.2468 0.5577 0.096 Uiso calc R 1 H
C20 0.7975(4) 0.1450(3) 0.5432(3) 0.0661(10) Uani d . 1 C
H20A 0.8648 0.1804 0.5214 0.079 Uiso calc R 1 H
H1O 0.695(4) -0.003(2) 0.209(3) 0.050(11) Uiso d . 1 H

loop_
_atom_site_aniso_label
_atom_site_aniso_U_11
_atom_site_aniso_U_22
_atom_site_aniso_U_33
_atom_site_aniso_U_12
_atom_site_aniso_U_13
_atom_site_aniso_U_23
Zn1 0.0386(3) 0.0384(3) 0.0419(3) -0.0086(2) 0.00053(19) 0.0007(2)
O1 0.0497(16) 0.0660(18) 0.103(2) 0.0087(13) -0.0186(16) 0.0156(17)
O2 0.0464(11) 0.0396(11) 0.0419(11) -0.0096(9) -0.0028(9) 0.0049(9)
N1 0.0411(13) 0.0351(13) 0.0419(13) -0.0070(10) 0.0031(10) 0.0018(10)
N2 0.0409(13) 0.0352(13) 0.0373(13) -0.0062(10) 0.0034(10) 0.0034(10)
N3 0.0426(14) 0.0476(16) 0.0492(15) -0.0007(11) 0.0050(11) 0.0021(12)
C1 0.109(3) 0.056(2) 0.049(2) -0.005(2) 0.013(2) 0.0079(17)
C2 0.187(6) 0.070(3) 0.047(2) -0.009(3) 0.020(3) 0.007(2)
C3 0.221(7) 0.062(3) 0.055(3) -0.007(4) -0.046(4) 0.007(2)
C4 0.131(4) 0.047(2) 0.084(3) 0.000(2) -0.053(3) 0.001(2)
C5 0.080(3) 0.0322(18) 0.067(2) 0.0053(16) -0.018(2) 0.0017(16)
C6 0.069(2) 0.0324(16) 0.0409(16) 0.0022(14) 0.0004(15) 0.0012(13)
C7 0.0459(17) 0.0418(17) 0.0415(16) -0.0038(13) 0.0032(13) 0.0037(13)
C8 0.090(3) 0.061(2) 0.057(2) -0.034(2) -0.009(2) 0.0169(18)
C9 0.0333(14) 0.0351(15) 0.0378(14) -0.0003(11) 0.0087(11) -0.0046(12)
C10 0.0342(14) 0.0344(15) 0.0392(15) -0.0016(11) 0.0098(11) -0.0074(12)
C11 0.063(2) 0.052(2) 0.0409(17) -0.0147(16) 0.0069(15) -0.0052(15)
C12 0.074(2) 0.069(3) 0.054(2) -0.025(2) 0.0009(18) -0.0192(19)
C13 0.078(3) 0.053(2) 0.077(3) -0.0292(19) 0.020(2) -0.021(2)
C14 0.077(2) 0.0441(19) 0.062(2) -0.0160(17) 0.0206(19) -0.0023(17)
C15 0.0489(17) 0.0389(16) 0.0470(17) -0.0015(13) 0.0090(13) -0.0023(14)
C16 0.0522(19) 0.052(2) 0.058(2) -0.0044(15) 0.0077(16) -0.0042(16)
C17 0.048(2) 0.078(3) 0.066(2) -0.0047(18) 0.0119(17) -0.003(2)
C18 0.048(2) 0.091(3) 0.082(3) 0.020(2) 0.0090(19) -0.001(2)
C19 0.070(3) 0.061(3) 0.110(3) 0.021(2) 0.012(2) 0.010(2)
C20 0.058(2) 0.049(2) 0.092(3) 0.0042(17) 0.013(2) 0.013(2)

loop_
_atom_type_symbol
_atom_type_description
_atom_type_scat_dispersion_real
_atom_type_scat_dispersion_imag
_atom_type_scat_source
C C 0.0033 0.0016 'International Tables Vol C Tables 4.2.6.8 and 6.1.1.4'
H H 0.0000 0.0000 'International Tables Vol C Tables 4.2.6.8 and 6.1.1.4'
N N 0.0061 0.0033 'International Tables Vol C Tables 4.2.6.8 and 6.1.1.4'
O O 0.0106 0.0060 'International Tables Vol C Tables 4.2.6.8 and 6.1.1.4'
Zn Zn 0.2839 1.4301 'International Tables Vol C Tables 4.2.6.8 and 6.1.1.4'

loop_
_geom_angle_atom_site_label_1
_geom_angle_atom_site_label_2
_geom_angle_atom_site_label_3
_geom_angle_site_symmetry_1
_geom_angle_site_symmetry_3
_geom_angle
_geom_angle_publ_flag
O2 Zn1 O2 3_756 . 180.00(6) yes
O2 Zn1 N3 3_756 3_756 89.44(9) ?
O2 Zn1 N3 . 3_756 90.56(9) yes
O2 Zn1 N3 3_756 . 90.56(9) ?
O2 Zn1 N3 . . 89.44(9) yes
N3 Zn1 N3 3_756 . 180.0 yes
O2 Zn1 N1 3_756 . 76.19(8) yes
O2 Zn1 N1 . . 103.81(8) yes
N3 Zn1 N1 3_756 . 92.88(9) yes
N3 Zn1 N1 . . 87.12(9) yes
O2 Zn1 N1 3_756 3_756 103.81(8) yes
O2 Zn1 N1 . 3_756 76.19(8) ?
N3 Zn1 N1 3_756 3_756 87.12(9) ?
N3 Zn1 N1 . 3_756 92.88(9) ?
N1 Zn1 N1 . 3_756 180.0 yes
C5 O1 H1O . . 111(3) ?
C9 O2 Zn1 . . 114.07(17) ?
C7 N1 N2 . 3_756 116.0(2) ?
C7 N1 Zn1 . . 135.0(2) ?
N2 N1 Zn1 3_756 . 108.97(16) ?
C9 N2 N1 . 3_756 113.4(2) ?
C16 N3 C20 . . 116.8(3) ?
C16 N3 Zn1 . . 123.8(2) ?
C20 N3 Zn1 . . 119.3(2) ?
C2 C1 C6 . . 121.4(4) ?
C2 C1 H1B . . 119.3 ?
C6 C1 H1B . . 119.3 ?
C3 C2 C1 . . 119.6(5) ?
C3 C2 H2C . . 120.2 ?
C1 C2 H2C . . 120.2 ?
C2 C3 C4 . . 120.7(4) ?
C2 C3 H3A . . 119.6 ?
C4 C3 H3A . . 119.6 ?
C3 C4 C5 . . 120.6(5) ?
C3 C4 H4A . . 119.7 ?
C5 C4 H4A . . 119.7 ?
O1 C5 C6 . . 123.3(3) ?
O1 C5 C4 . . 117.1(4) ?
C6 C5 C4 . . 119.5(4) ?
C5 C6 C1 . . 118.2(3) ?
C5 C6 C7 . . 124.9(3) ?
C1 C6 C7 . . 116.6(3) ?
N1 C7 C6 . . 127.7(3) ?
N1 C7 C8 . . 116.7(3) ?
C6 C7 C8 . . 115.6(3) ?
C7 C8 H8A . . 109.5 ?
C7 C8 H8B . . 109.5 ?
H8A C8 H8B . . 109.5 ?
C7 C8 H8C . . 109.5 ?
H8A C8 H8C . . 109.5 ?
H8B C8 H8C . . 109.5 ?
O2 C9 N2 . . 126.2(3) ?
O2 C9 C10 . . 117.4(2) ?
N2 C9 C10 . . 116.4(2) ?
C11 C10 C15 . . 118.6(3) ?
C11 C10 C9 . . 121.9(3) ?
C15 C10 C9 . . 119.6(3) ?
C12 C11 C10 . . 119.9(3) ?
C12 C11 H11A . . 120.1 ?
C10 C11 H11A . . 120.1 ?
C13 C12 C11 . . 120.8(3) ?
C13 C12 H12A . . 119.6 ?
C11 C12 H12A . . 119.6 ?
C12 C13 C14 . . 119.6(3) ?
C12 C13 H13A . . 120.2 ?
C14 C13 H13A . . 120.2 ?
C13 C14 C15 . . 120.5(3) ?
C13 C14 H14A . . 119.7 ?
C15 C14 H14A . . 119.7 ?
C14 C15 C10 . . 120.6(3) ?
C14 C15 H15A . . 119.7 ?
C10 C15 H15A . . 119.7 ?
N3 C16 C17 . . 123.4(3) ?
N3 C16 H16A . . 118.3 ?
C17 C16 H16A . . 118.3 ?
C18 C17 C16 . . 119.1(4) ?
C18 C17 H17A . . 120.5 ?
C16 C17 H17A . . 120.5 ?
C17 C18 C19 . . 118.7(4) ?
C17 C18 H18A . . 120.6 ?
C19 C18 H18A . . 120.6 ?
C18 C19 C20 . . 118.8(4) ?
C18 C19 H19A . . 120.6 ?
C20 C19 H19A . . 120.6 ?
N3 C20 C19 . . 123.2(4) ?
N3 C20 H20A . . 118.4 ?
C19 C20 H20A . . 118.4 ?

loop_
_geom_bond_atom_site_label_1
_geom_bond_atom_site_label_2
_geom_bond_site_symmetry_2
_geom_bond_distance
_geom_bond_publ_flag
Zn1 O2 3_756 2.0261(19) yes
Zn1 O2 . 2.0261(19) ?
Zn1 N3 3_756 2.222(3) yes
Zn1 N3 . 2.222(3) ?
Zn1 N1 . 2.223(2) ?
Zn1 N1 3_756 2.223(2) yes
O1 C5 . 1.351(5) yes
O1 H1O . 0.77(4) ?
O2 C9 . 1.267(3) yes
N1 C7 . 1.284(4) yes
N1 N2 3_756 1.395(3) yes
N2 C9 . 1.312(4) yes
N2 N1 3_756 1.395(3) ?
N3 C16 . 1.322(4) ?
N3 C20 . 1.327(4) ?
C1 C2 . 1.372(6) ?
C1 C6 . 1.398(5) ?
C1 H1B . 0.9300 ?
C2 C3 . 1.362(8) ?
C2 H2C . 0.9300 ?
C3 C4 . 1.362(8) ?
C3 H3A . 0.9300 ?
C4 C5 . 1.397(5) ?
C4 H4A . 0.9300 ?
C5 C6 . 1.387(5) ?
C6 C7 . 1.491(4) ?
C7 C8 . 1.498(4) ?
C8 H8A . 0.9600 ?
C8 H8B . 0.9600 ?
C8 H8C . 0.9600 ?
C9 C10 . 1.489(4) ?
C10 C11 . 1.383(4) ?
C10 C15 . 1.385(4) ?
C11 C12 . 1.380(5) ?
C11 H11A . 0.9300 ?
C12 C13 . 1.362(5) ?
C12 H12A . 0.9300 ?
C13 C14 . 1.364(5) ?
C13 H13A . 0.9300 ?
C14 C15 . 1.369(4) ?
C14 H14A . 0.9300 ?
C15 H15A . 0.9300 ?
C16 C17 . 1.363(5) ?
C16 H16A . 0.9300 ?
C17 C18 . 1.354(6) ?
C17 H17A . 0.9300 ?
C18 C19 . 1.360(6) ?
C18 H18A . 0.9300 ?
C19 C20 . 1.369(5) ?
C19 H19A . 0.9300 ?
C20 H20A . 0.9300 ?

loop_
_geom_hbond_atom_site_label_D
_geom_hbond_atom_site_label_H
_geom_hbond_atom_site_label_A
_geom_hbond_site_symmetry_A
_geom_hbond_distance_DH
_geom_hbond_distance_HA
_geom_hbond_distance_DA
_geom_hbond_angle_DHA
_geom_hbond_publ_flag
O1 H1O N1 1_555 0.77(4) 2.56(4) 3.120(4) 131(3) yes
O1 H1O N2 3_756 0.77(4) 1.83(4) 2.545(4) 155(3) yes
C8 H8A O2 1_555 0.96 2.24 3.185(4) 167 yes
C20 H20A O2 1_555 0.93 2.52 3.069(5) 118 no
C13 H13A O1 4_666 0.93 2.50 3.344(5) 152 yes

loop_
_geom_torsion_atom_site_label_1
_geom_torsion_atom_site_label_2
_geom_torsion_atom_site_label_3
_geom_torsion_atom_site_label_4
_geom_torsion_site_symmetry_1
_geom_torsion_site_symmetry_4
_geom_torsion
O2 Zn1 O2 C9 3_756 . 0E1(6)
N3 Zn1 O2 C9 3_756 . -77.37(19)
N3 Zn1 O2 C9 . . 102.63(19)
N1 Zn1 O2 C9 . . -170.48(18)
N1 Zn1 O2 C9 3_756 . 9.52(18)
O2 Zn1 N1 C7 3_756 . -169.7(3)
O2 Zn1 N1 C7 . . 10.3(3)
N3 Zn1 N1 C7 3_756 . -81.0(3)
N3 Zn1 N1 C7 . . 99.0(3)
N1 Zn1 N1 C7 3_756 . 10E1(10)
O2 Zn1 N1 N2 3_756 3_756 8.53(16)
O2 Zn1 N1 N2 . 3_756 -171.47(16)
N3 Zn1 N1 N2 3_756 3_756 97.24(18)
N3 Zn1 N1 N2 . 3_756 -82.76(18)
N1 Zn1 N1 N2 3_756 3_756 -8E1(10)
O2 Zn1 N3 C16 3_756 . 22.6(3)
O2 Zn1 N3 C16 . . -157.4(3)
N3 Zn1 N3 C16 3_756 . -11E1(10)
N1 Zn1 N3 C16 . . 98.8(3)
N1 Zn1 N3 C16 3_756 . -81.2(3)
O2 Zn1 N3 C20 3_756 . -152.2(3)
O2 Zn1 N3 C20 . . 27.8(3)
N3 Zn1 N3 C20 3_756 . 7E1(10)
N1 Zn1 N3 C20 . . -76.1(3)
N1 Zn1 N3 C20 3_756 . 103.9(3)
C6 C1 C2 C3 . . 2.6(7)
C1 C2 C3 C4 . . -2.8(8)
C2 C3 C4 C5 . . 0.8(8)
C3 C4 C5 O1 . . 179.9(4)
C3 C4 C5 C6 . . 1.4(6)
O1 C5 C6 C1 . . 180.0(3)
C4 C5 C6 C1 . . -1.6(5)
O1 C5 C6 C7 . . -5.7(5)
C4 C5 C6 C7 . . 172.7(3)
C2 C1 C6 C5 . . -0.4(6)
C2 C1 C6 C7 . . -175.1(4)
N2 N1 C7 C6 3_756 . -1.0(5)
Zn1 N1 C7 C6 . . 177.2(2)
N2 N1 C7 C8 3_756 . -179.6(3)
Zn1 N1 C7 C8 . . -1.5(5)
C5 C6 C7 N1 . . 44.0(5)
C1 C6 C7 N1 . . -141.6(4)
C5 C6 C7 C8 . . -137.4(4)
C1 C6 C7 C8 . . 37.0(4)
Zn1 O2 C9 N2 . . -10.1(3)
Zn1 O2 C9 C10 . . 169.17(17)
N1 N2 C9 O2 3_756 . 1.8(4)
N1 N2 C9 C10 3_756 . -177.5(2)
O2 C9 C10 C11 . . 171.9(3)
N2 C9 C10 C11 . . -8.7(4)
O2 C9 C10 C15 . . -8.5(4)
N2 C9 C10 C15 . . 170.9(3)
C15 C10 C11 C12 . . -1.3(5)
C9 C10 C11 C12 . . 178.3(3)
C10 C11 C12 C13 . . 0.2(6)
C11 C12 C13 C14 . . 0.7(6)
C12 C13 C14 C15 . . -0.6(6)
C13 C14 C15 C10 . . -0.6(5)
C11 C10 C15 C14 . . 1.5(5)
C9 C10 C15 C14 . . -178.1(3)
C20 N3 C16 C17 . . -0.1(5)
Zn1 N3 C16 C17 . . -175.0(3)
N3 C16 C17 C18 . . 1.0(6)
C16 C17 C18 C19 . . -1.4(6)
C17 C18 C19 C20 . . 1.0(7)
C16 N3 C20 C19 . . -0.4(6)
Zn1 N3 C20 C19 . . 174.8(3)
C18 C19 C20 N3 . . 0.0(7)
